data_7216651
loop_
_publ_author_name
'Centore, Roberto'
'Caus\`a, Mauro'
'Cerciello, Francesca'
'Capone, Fabio'
'Fusco, Sandra'

_publ_section_title
;
 Orthogonal H-bonding synthons, actual and virtual structures in molecular
 crystals: a case study
;
_journal_issue 39
_journal_name_full CrystEngComm
_journal_page_first 9168
_journal_paper_doi 10.1039/C4CE00956H
_journal_volume 16
_journal_year 2014
_chemical_formula_moiety 'C8 H8 Cl N3 O2'
_chemical_formula_sum 'C8 H8 Cl N3 O2'
_chemical_formula_weight 213.62
_chemical_name_common 'semicarbazide 5 metastable polymorph'
_chemical_name_systematic
;
N-(4-chlorobenzamide)urea 
;
_space_group_IT_number 14
_symmetry_cell_setting monoclinic
_symmetry_space_group_name_Hall '-P 2ybc'
_symmetry_space_group_name_H-M 'P 1 21/c 1'
_atom_sites_solution_hydrogens geom
_atom_sites_solution_primary direct
_atom_sites_solution_secondary difmap
_audit_creation_method SHELXL-97
_cell_angle_alpha 90.00
_cell_angle_beta 99.20(4)
_cell_angle_gamma 90.00
_cell_formula_units_Z 4
_cell_length_a 20.299(7)
_cell_length_b 6.988(4)
_cell_length_c 6.747(3)
_cell_measurement_reflns_used 250
_cell_measurement_temperature 293(2)
_cell_measurement_theta_max 22.757
_cell_measurement_theta_min 4.314
_cell_volume 944.7(8)
_computing_cell_refinement
;
Dirax/lsq (Duisenberg et al., 2000)
;
_computing_data_collection 'Collect (Nonius BV, 1997-2000)'
_computing_data_reduction
;
EvalCCD (Duisenberg & Schreurs 1990-2000)
;
_computing_molecular_graphics
;
Ortep-3 for Windows (Farrugia, 1997) and 
Mercury (Macrae <i>et al.</i>, 2006)
;
_computing_publication_material 'WinGX (Farrugia, 2012)'
_computing_structure_refinement 'SHELXL-97 (Sheldrick, 2008)'
_computing_structure_solution 'SIR97 (Altomare at al, 1999)'
_diffrn_ambient_temperature 293(2)
_diffrn_detector 'CCD plate'
_diffrn_detector_area_resol_mean 9
_diffrn_detector_type
;
Bruker-Nonius 95mm CCD camera on \k-goniostat
;
_diffrn_measured_fraction_theta_full 0.988
_diffrn_measured_fraction_theta_max 0.988
_diffrn_measurement_device 'four-circle diffractometer'
_diffrn_measurement_device_type 'Bruker-Nonius KappaCCD'
_diffrn_measurement_method
;
CCD rotation images, thick slices
;
_diffrn_radiation_monochromator graphite
_diffrn_radiation_probe x-ray
_diffrn_radiation_source 'normal-focus sealed tube'
_diffrn_radiation_type MoK\a
_diffrn_radiation_wavelength 0.71073
_diffrn_reflns_av_R_equivalents 0.0645
_diffrn_reflns_av_sigmaI/netI 0.0493
_diffrn_reflns_limit_h_max 26
_diffrn_reflns_limit_h_min -26
_diffrn_reflns_limit_k_max 9
_diffrn_reflns_limit_k_min -9
_diffrn_reflns_limit_l_max 8
_diffrn_reflns_limit_l_min -8
_diffrn_reflns_number 10010
_diffrn_reflns_theta_full 27.53
_diffrn_reflns_theta_max 27.53
_diffrn_reflns_theta_min 3.05
_exptl_absorpt_coefficient_mu 0.381
_exptl_absorpt_correction_T_max 0.9278
_exptl_absorpt_correction_T_min 0.8627
_exptl_absorpt_correction_type multi-scan
_exptl_absorpt_process_details
;
 SADABS (Bruker, 2000)
;
_exptl_crystal_colour colourless
_exptl_crystal_density_diffrn 1.502
_exptl_crystal_density_method 'not measured'
_exptl_crystal_description plate
_exptl_crystal_F_000 440
_exptl_crystal_size_max 0.4
_exptl_crystal_size_mid 0.4
_exptl_crystal_size_min 0.2
_refine_diff_density_max 0.239
_refine_diff_density_min -0.232
_refine_diff_density_rms 0.047
_refine_ls_extinction_method none
_refine_ls_goodness_of_fit_ref 1.121
_refine_ls_hydrogen_treatment mixed
_refine_ls_matrix_type full
_refine_ls_number_parameters 173
_refine_ls_number_reflns 2155
_refine_ls_number_restraints 32
_refine_ls_restrained_S_all 1.117
_refine_ls_R_factor_all 0.0837
_refine_ls_R_factor_gt 0.0577
_refine_ls_shift/su_max 0.000
_refine_ls_shift/su_mean 0.000
_refine_ls_structure_factor_coef Fsqd
_refine_ls_weighting_details 'calc w=1/[\s^2^(Fo^2^)+(0.0357P)^2^+0.6491P] where P=(Fo^2^+2Fc^2^)/3'
_refine_ls_weighting_scheme calc
_refine_ls_wR_factor_gt 0.1254
_refine_ls_wR_factor_ref 0.1363
_reflns_number_gt 1530
_reflns_number_total 2155
_reflns_threshold_expression I>2sigma(I)
_cod_data_source_file c4ce00956h16.cif
_cod_data_source_block smc5polymorphII
_cod_depositor_comments 'Adding full bibliography for 7216651--7216656.cif.'
_cod_database_code 7216651

loop_
_symmetry_equiv_pos_as_xyz
'x, y, z'
'-x, y+1/2, -z+1/2'
'-x, -y, -z'
'x, -y-1/2, z-1/2'

loop_
_atom_site_label
_atom_site_type_symbol
_atom_site_fract_x
_atom_site_fract_y
_atom_site_fract_z
_atom_site_U_iso_or_equiv
_atom_site_adp_type
_atom_site_occupancy
_atom_site_symmetry_multiplicity
_atom_site_calc_flag
_atom_site_refinement_flags
_atom_site_disorder_assembly
_atom_site_disorder_group
Cl1A Cl 0.44829(4) 0.55006(17) 0.77684(17) 0.0861(4) Uani 0.877(3) 1 d PD A 1
O1A O 0.19234(10) 0.4478(3) 0.0213(3) 0.0491(5) Uani 0.877(3) 1 d PD A 1
O2A O -0.00964(7) 0.2475(2) 0.0034(2) 0.0352(4) Uani 0.877(3) 1 d PD A 1
N1A N 0.13643(10) 0.4388(3) 0.2844(3) 0.0330(5) Uani 0.877(3) 1 d PD A 1
H1A H 0.1390 0.4398 0.4128 0.040 Uiso 0.877(3) 1 calc PR A 1
N2A N 0.07506(9) 0.4212(3) 0.1648(3) 0.0358(5) Uani 0.877(3) 1 d PD A 1
H2AN H 0.0542 0.5239 0.1214 0.043 Uiso 0.877(3) 1 calc PR A 1
N3A N 0.07980(9) 0.0899(3) 0.1726(3) 0.0355(5) Uani 0.877(3) 1 d PD A 1
H3A1 H 0.0631 -0.0201 0.1360 0.043 Uiso 0.877(3) 1 calc PR A 1
H3A2 H 0.1181 0.0972 0.2479 0.043 Uiso 0.877(3) 1 calc PR A 1
C1A C 0.37397(14) 0.5231(4) 0.6104(5) 0.0489(8) Uani 0.877(3) 1 d PD A 1
C2A C 0.37477(14) 0.4556(5) 0.4201(5) 0.0522(8) Uani 0.877(3) 1 d PD A 1
H2A H 0.4150 0.4243 0.3789 0.063 Uiso 0.877(3) 1 calc PR A 1
C3A C 0.31521(13) 0.4341(4) 0.2896(5) 0.0441(7) Uani 0.877(3) 1 d PD A 1
H3A H 0.3155 0.3885 0.1602 0.053 Uiso 0.877(3) 1 calc PR A 1
C4A C 0.25519(12) 0.4805(4) 0.3514(4) 0.0317(5) Uani 0.877(3) 1 d PD A 1
C5A C 0.25574(13) 0.5488(4) 0.5444(4) 0.0403(6) Uani 0.877(3) 1 d PD A 1
H5A H 0.2157 0.5806 0.5864 0.048 Uiso 0.877(3) 1 calc PR A 1
C6A C 0.31520(14) 0.5704(4) 0.6762(4) 0.0471(7) Uani 0.877(3) 1 d PD A 1
H6A H 0.3154 0.6158 0.8058 0.057 Uiso 0.877(3) 1 calc PR A 1
C7A C 0.19250(12) 0.4546(4) 0.2022(4) 0.0322(5) Uani 0.877(3) 1 d PD A 1
C8A C 0.04590(9) 0.2506(3) 0.1121(3) 0.0288(4) Uani 0.877(3) 1 d PD A 1
Cl1B Cl 0.4488(3) -0.0484(15) 0.7743(15) 0.109(4) Uani 0.123(3) 1 d PD A 2
O1B O 0.1915(9) 0.057(3) 0.021(2) 0.070(5) Uiso 0.123(3) 1 d PD A 2
O2B O -0.00964(7) 0.2475(2) 0.0034(2) 0.0352(4) Uani 0.123(3) 1 d PD A 2
N1B N 0.1366(7) 0.056(3) 0.295(2) 0.053(5) Uiso 0.123(3) 1 d PD A 2
H1B H 0.1389 0.0465 0.4232 0.064 Uiso 0.123(3) 1 calc PR A 2
N2B N 0.07980(9) 0.0899(3) 0.1726(3) 0.0355(5) Uani 0.123(3) 1 d PD A 2
H2BN H 0.0606 -0.0124 0.1211 0.043 Uiso 0.123(3) 1 calc PR A 2
N3B N 0.07506(9) 0.4212(3) 0.1648(3) 0.0358(5) Uani 0.123(3) 1 d PD A 2
H3B1 H 0.0552 0.5258 0.1231 0.043 Uiso 0.123(3) 1 calc PR A 2
H3B2 H 0.1135 0.4251 0.2400 0.043 Uiso 0.123(3) 1 calc PR A 2
C1B C 0.3738(9) -0.022(4) 0.611(3) 0.079(8) Uiso 0.123(3) 1 d PD A 2
C2B C 0.3735(11) 0.042(4) 0.419(3) 0.081(9) Uiso 0.123(3) 1 d PD A 2
H2B H 0.4135 0.0730 0.3758 0.097 Uiso 0.123(3) 1 calc PR A 2
C3B C 0.3141(9) 0.062(4) 0.289(3) 0.072(8) Uiso 0.123(3) 1 d PD A 2
H3B H 0.3145 0.1050 0.1588 0.086 Uiso 0.123(3) 1 calc PR A 2
C4B C 0.2540(8) 0.017(3) 0.349(3) 0.054(6) Uiso 0.123(3) 1 d PD A 2
C5B C 0.2555(10) -0.052(3) 0.544(3) 0.059(6) Uiso 0.123(3) 1 d PD A 2
H5B H 0.2158 -0.0866 0.5858 0.070 Uiso 0.123(3) 1 calc PR A 2
C6B C 0.3152(9) -0.072(4) 0.676(3) 0.074(8) Uiso 0.123(3) 1 d PD A 2
H6B H 0.3154 -0.1176 0.8051 0.089 Uiso 0.123(3) 1 calc PR A 2
C7B C 0.1910(7) 0.037(3) 0.201(2) 0.047(5) Uiso 0.123(3) 1 d PD A 2
C8B C 0.04590(9) 0.2506(3) 0.1121(3) 0.0288(4) Uani 0.123(3) 1 d PD A 2

loop_
_atom_site_aniso_label
_atom_site_aniso_U_11
_atom_site_aniso_U_22
_atom_site_aniso_U_33
_atom_site_aniso_U_23
_atom_site_aniso_U_13
_atom_site_aniso_U_12
Cl1A 0.0423(5) 0.1107(9) 0.0916(8) -0.0081(6) -0.0308(4) -0.0037(5)
O1A 0.0393(11) 0.0752(15) 0.0313(10) -0.0088(10) 0.0013(8) -0.0063(10)
O2A 0.0292(7) 0.0331(8) 0.0396(8) -0.0005(7) -0.0054(6) -0.0018(7)
N1A 0.0283(10) 0.0427(12) 0.0248(10) -0.0016(9) -0.0061(8) -0.0048(9)
N2A 0.0294(9) 0.0323(10) 0.0418(11) 0.0005(8) -0.0064(8) -0.0041(7)
N3A 0.0331(10) 0.0339(10) 0.0366(10) 0.0002(8) -0.0034(8) 0.0015(8)
C1A 0.0319(13) 0.0485(17) 0.0594(19) -0.0009(14) -0.0136(12) -0.0044(12)
C2A 0.0268(13) 0.059(2) 0.069(2) -0.0043(16) 0.0025(13) 0.0014(13)
C3A 0.0338(14) 0.0499(17) 0.0487(17) -0.0062(13) 0.0066(12) -0.0015(12)
C4A 0.0285(12) 0.0321(13) 0.0322(13) -0.0015(10) -0.0026(9) -0.0034(10)
C5A 0.0313(13) 0.0455(16) 0.0419(15) -0.0080(12) -0.0012(11) -0.0017(12)
C6A 0.0438(16) 0.0519(18) 0.0406(15) -0.0079(13) -0.0088(12) -0.0036(13)
C7A 0.0307(12) 0.0314(13) 0.0329(13) -0.0031(10) 0.0002(10) -0.0012(10)
C8A 0.0275(10) 0.0326(10) 0.0257(10) 0.0006(9) 0.0020(8) -0.0014(9)
Cl1B 0.045(4) 0.139(9) 0.127(8) 0.010(6) -0.034(4) 0.009(4)
O2B 0.0292(7) 0.0331(8) 0.0396(8) -0.0005(7) -0.0054(6) -0.0018(7)
N2B 0.0331(10) 0.0339(10) 0.0366(10) 0.0002(8) -0.0034(8) 0.0015(8)
N3B 0.0294(9) 0.0323(10) 0.0418(11) 0.0005(8) -0.0064(8) -0.0041(7)
C8B 0.0275(10) 0.0326(10) 0.0257(10) 0.0006(9) 0.0020(8) -0.0014(9)

loop_
_atom_type_symbol
_atom_type_description
_atom_type_scat_dispersion_real
_atom_type_scat_dispersion_imag
_atom_type_scat_source
C C 0.0033 0.0016 'International Tables Vol C Tables 4.2.6.8 and 6.1.1.4'
H H 0.0000 0.0000 'International Tables Vol C Tables 4.2.6.8 and 6.1.1.4'
N N 0.0061 0.0033 'International Tables Vol C Tables 4.2.6.8 and 6.1.1.4'
O O 0.0106 0.0060 'International Tables Vol C Tables 4.2.6.8 and 6.1.1.4'
Cl Cl 0.1484 0.1585 'International Tables Vol C Tables 4.2.6.8 and 6.1.1.4'

loop_
_geom_angle_atom_site_label_1
_geom_angle_atom_site_label_2
_geom_angle_atom_site_label_3
_geom_angle
_geom_angle_publ_flag
C7A N1A N2A 120.7(2) no
C7A N1A H1A 119.6 no
N2A N1A H1A 119.6 no
C8A N2A N1A 123.33(18) no
C8A N2A H2AN 118.3 no
N1A N2A H2AN 118.3 no
C8A N3A H3A1 120.0 no
C8A N3A H3A2 120.0 no
H3A1 N3A H3A2 120.0 no
C2A C1A C6A 121.7(3) no
C2A C1A Cl1A 120.2(2) no
C6A C1A Cl1A 118.2(2) no
C1A C2A C3A 119.5(3) no
C1A C2A H2A 120.2 no
C3A C2A H2A 120.2 no
C2A C3A C4A 120.2(3) no
C2A C3A H3A 119.9 no
C4A C3A H3A 119.9 no
C5A C4A C3A 119.2(2) no
C5A C4A C7A 123.4(2) no
C3A C4A C7A 117.5(2) no
C4A C5A C6A 121.0(3) no
C4A C5A H5A 119.5 no
C6A C5A H5A 119.5 no
C1A C6A C5A 118.5(3) no
C1A C6A H6A 120.8 no
C5A C6A H6A 120.8 no
O1A C7A N1A 122.7(2) no
O1A C7A C4A 122.7(2) no
N1A C7A C4A 114.5(2) no
O2A C8A N3A 122.39(19) no
O2A C8A N2A 119.20(19) no
N3A C8A N2A 118.34(17) no
C7B N1B H1B 122.7 no
C2B C1B C6B 120.5(16) no
C2B C1B Cl1B 120.3(15) no
C6B C1B Cl1B 119.2(14) no
C1B C2B C3B 120.3(18) no
C1B C2B H2B 119.8 no
C3B C2B H2B 119.8 no
C2B C3B C4B 121.0(18) no
C2B C3B H3B 119.5 no
C4B C3B H3B 119.5 no
C3B C4B C5B 117.8(14) no
C3B C4B C7B 119.0(14) no
C5B C4B C7B 123.2(14) no
C6B C5B C4B 121.6(16) no
C6B C5B H5B 119.2 no
C4B C5B H5B 119.2 no
C1B C6B C5B 118.8(17) no
C1B C6B H6B 120.6 no
C5B C6B H6B 120.6 no
O1B C7B N1B 125.7(15) no
O1B C7B C4B 122.0(14) no
N1B C7B C4B 111.6(13) no

loop_
_geom_bond_atom_site_label_1
_geom_bond_atom_site_label_2
_geom_bond_distance
_geom_bond_publ_flag
Cl1A C1A 1.741(3) no
O1A C7A 1.221(3) no
O2A C8A 1.243(2) no
N1A C7A 1.348(3) no
N1A N2A 1.377(2) no
N1A H1A 0.8600 no
N2A C8A 1.353(3) no
N2A H2AN 0.8600 no
N3A C8A 1.346(3) no
N3A H3A1 0.8600 no
N3A H3A2 0.8600 no
C1A C2A 1.370(5) no
C1A C6A 1.378(4) no
C2A C3A 1.385(4) no
C2A H2A 0.9300 no
C3A C4A 1.388(4) no
C3A H3A 0.9300 no
C4A C5A 1.386(4) no
C4A C7A 1.502(3) no
C5A C6A 1.388(4) no
C5A H5A 0.9300 no
C6A H6A 0.9300 no
Cl1B C1B 1.738(15) no
O1B C7B 1.228(15) no
N1B C7B 1.364(15) no
N1B H1B 0.8600 no
C1B C2B 1.374(17) no
C1B C6B 1.374(17) no
C2B C3B 1.379(17) no
C2B H2B 0.9300 no
C3B C4B 1.382(17) no
C3B H3B 0.9300 no
C4B C5B 1.395(16) no
C4B C7B 1.496(15) no
C5B C6B 1.391(17) no
C5B H5B 0.9300 no
C6B H6B 0.9300 no

loop_
_geom_torsion_atom_site_label_1
_geom_torsion_atom_site_label_2
_geom_torsion_atom_site_label_3
_geom_torsion_atom_site_label_4
_geom_torsion
_geom_torsion_publ_flag
C7A N1A N2A C8A 93.7(3) no
C6A C1A C2A C3A 0.1(5) no
Cl1A C1A C2A C3A 179.7(2) no
C1A C2A C3A C4A -0.1(5) no
C2A C3A C4A C5A 0.2(4) no
C2A C3A C4A C7A 179.8(3) no
C3A C4A C5A C6A -0.3(4) no
C7A C4A C5A C6A -179.9(3) no
C2A C1A C6A C5A -0.2(5) no
Cl1A C1A C6A C5A -179.8(2) no
C4A C5A C6A C1A 0.3(5) no
N2A N1A C7A O1A -2.5(4) no
N2A N1A C7A C4A 177.7(2) no
C5A C4A C7A O1A 158.6(3) no
C3A C4A C7A O1A -21.0(4) no
C5A C4A C7A N1A -21.6(4) no
C3A C4A C7A N1A 158.8(2) no
N1A N2A C8A O2A -179.92(19) no
N1A N2A C8A N3A -2.9(3) no
C6B C1B C2B C3B 1(5) no
Cl1B C1B C2B C3B 179(2) no
C1B C2B C3B C4B 0(5) no
C2B C3B C4B C5B -2(4) no
C2B C3B C4B C7B -179(3) no
C3B C4B C5B C6B 2(4) no
C7B C4B C5B C6B 179(2) no
C2B C1B C6B C5B -1(5) no
Cl1B C1B C6B C5B -179(2) no
C4B C5B C6B C1B 0(4) no
C3B C4B C7B O1B 13(4) no
C5B C4B C7B O1B -164(2) no
C3B C4B C7B N1B -158(2) no
C5B C4B C7B N1B 25(3) no
